data_4112956
loop_
_publ_author_name
'Kenichiro Itami'
'Masahiro Mineno'
'Nobuhiro Muraoka'
'Jun-ichi Yoshida'

_publ_section_title
;
 Sequential Assembly Strategy for Tetrasubstituted Olefin Synthesis Using
 Vinyl 2-Pyrimidyl Sulfide as a Platform
;
_journal_name_full 'Journal of the American Chemical Society'
_journal_page_first 11778
_journal_page_last 11779
_journal_paper_doi 10.1021/ja045858t
_journal_volume 126
_journal_year 2004
_chemical_formula_moiety 'C20 H16 O3 S '
_chemical_formula_sum 'C20 H16 O3 S'
_chemical_formula_weight 336.40
_space_group_IT_number 14
_symmetry_cell_setting monoclinic
_symmetry_Int_Tables_number 14
_symmetry_space_group_name_Hall '-P 2yab'
_symmetry_space_group_name_H-M 'P 1 21/a 1'
_cell_angle_alpha 90
_cell_angle_beta 90.691(3)
_cell_angle_gamma 90
_cell_formula_units_Z 4
_cell_length_a 9.8578(2)
_cell_length_b 8.8632(2)
_cell_length_c 19.536(2)
_cell_measurement_reflns_used 9739
_cell_measurement_temperature 296.1
_cell_measurement_theta_max 27.5
_cell_measurement_theta_min 2.3
_cell_volume 1706.77(18)
_computing_cell_refinement PROCESS-AUTO
_computing_data_collection PROCESS-AUTO
_computing_data_reduction CrystalStructure
_computing_publication_material 'CrystalStructure Ver. 2.00'
_computing_structure_refinement CRYSTALS
_computing_structure_solution SIR92
_diffrn_detector_area_resol_mean 10.00
_diffrn_measured_fraction_theta_full 0.9322
_diffrn_measured_fraction_theta_max 0.9322
_diffrn_measurement_device_type 'Rigaku RAXIS-RAPID'
_diffrn_measurement_method \w
_diffrn_radiation_type 'Mo K\a'
_diffrn_radiation_wavelength 0.7107
_diffrn_reflns_av_R_equivalents 0.129
_diffrn_reflns_limit_h_max 12
_diffrn_reflns_limit_h_min -12
_diffrn_reflns_limit_k_max 11
_diffrn_reflns_limit_k_min -11
_diffrn_reflns_limit_l_max 25
_diffrn_reflns_limit_l_min -25
_diffrn_reflns_number 10486
_diffrn_reflns_theta_full 27.48
_diffrn_reflns_theta_max 27.48
_exptl_absorpt_coefficient_mu 0.204
_exptl_absorpt_correction_T_max 0.980
_exptl_absorpt_correction_T_min 0.671
_exptl_absorpt_correction_type multi-scan
_exptl_absorpt_process_details
;
    Higashi, T. (1995). Program for Absorption Correction.
    Rigaku Corporation, Tokyo, Japan.
;
_exptl_crystal_colour colorless
_exptl_crystal_density_diffrn 1.309
_exptl_crystal_description platelet
_exptl_crystal_size_max 0.10
_exptl_crystal_size_mid 0.10
_exptl_crystal_size_min 0.10
_refine_diff_density_max 0.63
_refine_diff_density_min -0.63
_refine_ls_extinction_coef 198.1(4)
_refine_ls_extinction_method 'Larson (1970) Crystallographic Computing eq. 22'
_refine_ls_goodness_of_fit_ref 2.593
_refine_ls_hydrogen_treatment refall
_refine_ls_number_parameters 234
_refine_ls_number_reflns 1025
_refine_ls_R_factor_gt 0.1150
_refine_ls_shift/su_max 0.0010
_refine_ls_structure_factor_coef F
_refine_ls_weighting_details 'w = 1.0'
_refine_ls_weighting_scheme unit
_refine_ls_wR_factor_ref 0.1310
_reflns_number_gt 1025
_reflns_number_total 3886
_reflns_threshold_expression F^2^>2.0\s(F^2^)
_cod_data_source_file ja045858tsi20040709_082832.cif
_cod_data_source_block '_mineno7__________________'
_cod_original_cell_volume 1706.8(1)
_cod_original_formula_sum 'C20 H16 O3 S '
_cod_database_code 4112956

loop_
_symmetry_equiv_pos_as_xyz
x,y,z
-x,-y,-z
-x+1/2,y+1/2,-z
x+1/2,-y+1/2,z

loop_
_atom_site_label
_atom_site_type_symbol
_atom_site_fract_x
_atom_site_fract_y
_atom_site_fract_z
_atom_site_U_iso_or_equiv
_atom_site_adp_type
_atom_site_occupancy
_atom_site_symmetry_multiplicity
_atom_site_calc_flag
S1 S -0.0094(9) -0.095(1) 0.4125(4) 0.140(4) Uani 1.00 1 d
O1 O -0.313(1) -0.015(2) 0.0399(7) 0.088(5) Uani 1.00 1 d
O2 O 0.493(1) 0.130(2) 0.4383(6) 0.079(5) Uani 1.00 1 d
O3 O 0.711(1) 0.126(2) 0.3914(6) 0.069(5) Uani 1.00 1 d
C1 C 0.138(2) -0.016(2) 0.2265(9) 0.060(6) Uani 1.00 1 d
C2 C 0.264(2) 0.037(2) 0.2100(9) 0.063(7) Uani 1.00 1 d
C3 C 0.002(2) -0.012(2) 0.3369(8) 0.058(6) Uani 1.00 1 d
C4 C 0.105(2) -0.077(2) 0.2967(9) 0.054(6) Uani 1.00 1 d
C5 C 0.165(2) -0.204(2) 0.335(1) 0.103(9) Uani 1.00 1 d
C6 C 0.112(1) -0.231(1) 0.4029(5) 0.007(3) Uani 1.00 1 d
C7 C 0.025(2) -0.017(2) 0.1728(9) 0.054(6) Uani 1.00 1 d
C8 C -0.081(2) -0.126(2) 0.1758(9) 0.060(7) Uani 1.00 1 d
C9 C -0.188(2) -0.122(2) 0.130(1) 0.072(7) Uani 1.00 1 d
C10 C -0.198(2) -0.010(3) 0.0796(9) 0.065(7) Uani 1.00 1 d
C11 C -0.098(2) 0.101(2) 0.0771(9) 0.070(7) Uani 1.00 1 d
C12 C 0.016(2) 0.097(2) 0.1224(9) 0.069(7) Uani 1.00 1 d
C13 C -0.327(2) 0.098(3) -0.0116(9) 0.092(8) Uani 1.00 1 d
C14 C 0.384(2) 0.059(2) 0.2574(9) 0.054(6) Uani 1.00 1 d
C15 C 0.369(2) 0.084(2) 0.3288(9) 0.060(6) Uani 1.00 1 d
C16 C 0.484(2) 0.107(2) 0.3659(9) 0.058(6) Uani 1.00 1 d
C17 C 0.616(2) 0.102(2) 0.3394(9) 0.057(6) Uani 1.00 1 d
C18 C 0.634(2) 0.083(2) 0.270(1) 0.064(7) Uani 1.00 1 d
C19 C 0.515(2) 0.061(2) 0.2293(9) 0.060(6) Uani 1.00 1 d
C20 C 0.634(2) 0.155(3) 0.452(1) 0.083(8) Uani 1.00 1 d
H1 H 0.266(2) 0.070(2) 0.1492(9) 0.076(7) Uiso 1.00 1 c
H2 H -0.043(2) 0.073(2) 0.3239(8) 0.069(6) Uiso 1.00 1 c
H3 H 0.236(2) -0.264(2) 0.317(1) 0.12(1) Uiso 1.00 1 c
H4 H 0.138(1) -0.306(1) 0.4350(5) 0.008(3) Uiso 1.00 1 c
H5 H -0.077(2) -0.202(2) 0.2104(9) 0.072(7) Uiso 1.00 1 c
H6 H -0.256(2) -0.197(2) 0.132(1) 0.086(7) Uiso 1.00 1 c
H7 H -0.107(2) 0.189(2) 0.0336(9) 0.083(7) Uiso 1.00 1 c
H8 H 0.086(2) 0.171(2) 0.1193(9) 0.082(7) Uiso 1.00 1 c
H9 H -0.326(2) 0.195(3) 0.0099(9) 0.111(9) Uiso 1.00 1 c
H10 H -0.411(2) 0.086(3) -0.0357(9) 0.111(9) Uiso 1.00 1 c
H11 H -0.254(2) 0.092(3) -0.0428(9) 0.111(9) Uiso 1.00 1 c
H12 H 0.282(2) 0.083(2) 0.3493(9) 0.071(6) Uiso 1.00 1 c
H13 H 0.722(2) 0.083(2) 0.251(1) 0.077(7) Uiso 1.00 1 c
H14 H 0.543(2) 0.045(2) 0.1771(9) 0.072(7) Uiso 1.00 1 c
H15 H 0.644(2) 0.260(3) 0.461(1) 0.099(8) Uiso 1.00 1 c
H16 H 0.666(2) 0.098(3) 0.490(1) 0.099(8) Uiso 1.00 1 c

loop_
_atom_site_aniso_label
_atom_site_aniso_U_11
_atom_site_aniso_U_22
_atom_site_aniso_U_33
_atom_site_aniso_U_12
_atom_site_aniso_U_13
_atom_site_aniso_U_23
S1 0.144(7) 0.166(8) 0.108(6) -0.046(6) 0.001(5) 0.004(6)
O1 0.08(1) 0.12(1) 0.064(8) -0.01(1) -0.027(8) 0.02(1)
O2 0.054(9) 0.10(1) 0.08(1) -0.014(8) 0.000(7) -0.013(8)
O3 0.048(8) 0.09(1) 0.071(9) 0.002(7) 0.000(7) -0.013(8)
C1 0.06(1) 0.06(1) 0.06(1) 0.00(1) 0.00(1) -0.00(1)
C2 0.08(1) 0.06(1) 0.05(1) 0.01(1) 0.01(1) -0.02(1)
C3 0.06(1) 0.05(1) 0.06(1) -0.00(1) 0.001(9) 0.01(1)
C4 0.05(1) 0.06(1) 0.06(1) -0.01(1) 0.011(9) -0.02(1)
C5 0.07(2) 0.03(1) 0.21(3) 0.02(1) -0.07(2) -0.03(1)
C6 0.020(7) 0.003(7) -0.003(6) 0.008(6) -0.003(5) 0.013(5)
C7 0.04(1) 0.07(1) 0.06(1) 0.00(1) -0.000(9) -0.00(1)
C8 0.06(1) 0.07(2) 0.06(1) -0.01(1) 0.02(1) 0.01(1)
C9 0.05(1) 0.09(2) 0.07(1) -0.01(1) -0.01(1) -0.01(1)
C10 0.08(1) 0.08(2) 0.04(1) 0.01(1) -0.01(1) 0.01(1)
C11 0.07(1) 0.08(2) 0.06(1) -0.01(1) -0.00(1) 0.01(1)
C12 0.07(1) 0.06(1) 0.07(1) -0.00(1) 0.00(1) 0.01(1)
C13 0.09(2) 0.13(2) 0.06(1) -0.01(2) -0.01(1) 0.00(2)
C14 0.06(1) 0.05(1) 0.06(1) -0.002(9) 0.01(1) 0.001(9)
C15 0.05(1) 0.07(1) 0.06(1) -0.01(1) 0.00(1) -0.00(1)
C16 0.07(1) 0.07(1) 0.04(1) 0.00(1) 0.010(9) -0.00(1)
C17 0.06(1) 0.05(1) 0.06(1) 0.01(1) -0.00(1) 0.00(1)
C18 0.04(1) 0.07(1) 0.08(1) -0.01(1) 0.01(1) -0.00(1)
C19 0.05(1) 0.07(1) 0.06(1) -0.00(1) 0.02(1) -0.01(1)
C20 0.07(1) 0.10(2) 0.08(1) -0.01(1) 0.02(1) -0.01(1)

loop_
_atom_type_symbol
_atom_type_description
_atom_type_scat_dispersion_real
_atom_type_scat_dispersion_imag
_atom_type_scat_source
C C 0.006 0.003
;
International Tables for Crystallography
(1992, Vol. C, Tables 4.2.6.8 and 6.1.1.4)
;
H H 0.000 0.000
;
International Tables for Crystallography
(1992, Vol. C, Table 6.1.1.4)
;
O O 0.017 0.010
;
International Tables for Crystallography
(1992, Vol. C, Tables 4.2.6.8 and 6.1.1.4)
;
S S 0.148 0.159
;
International Tables for Crystallography
(1992, Vol. C, Tables 4.2.6.8 and 6.1.1.4)
;

loop_
_geom_angle_atom_site_label_1
_geom_angle_atom_site_label_2
_geom_angle_atom_site_label_3
_geom_angle
_geom_angle_publ_flag
C3 S1 C6 99.3(9) yes
C10 O1 C13 116.7(16) yes
C16 O2 C20 104.6(13) yes
C17 O3 C20 105.9(14) yes
C2 C1 C4 122.8(17) yes
C2 C1 C7 120.0(17) yes
C4 C1 C7 117.2(17) yes
C1 C2 C14 127.5(16) yes
C1 C2 H1 109.5(11) no
C14 C2 H1 123.0(10) no
S1 C3 C4 111.4(15) yes
S1 C3 H2 125.6(7) no
C4 C3 H2 122.5(11) no
C1 C4 C3 121.0(17) yes
C1 C4 C5 130.5(18) yes
C3 C4 C5 108.5(17) yes
C4 C5 C6 116.6(17) yes
C4 C5 H3 121.5(13) no
C6 C5 H3 121.9(9) no
S1 C6 C5 104.2(10) yes
S1 C6 H4 127.1(4) no
C5 C6 H4 128.7(9) no
C1 C7 C8 120.4(17) yes
C1 C7 C12 120.8(17) yes
C8 C7 C12 118.6(16) yes
C7 C8 C9 120.5(18) yes
C7 C8 H5 118.7(10) no
C9 C8 H5 120.9(12) no
C8 C9 C10 121.8(19) yes
C8 C9 H6 119.0(12) no
C10 C9 H6 119.2(12) no
O1 C10 C9 115.3(19) yes
O1 C10 C11 125.9(19) yes
C9 C10 C11 118.7(18) yes
C10 C11 C12 121.2(19) yes
C10 C11 H7 117.2(11) no
C12 C11 H7 121.3(12) no
C7 C12 C11 119.2(18) yes
C7 C12 H8 120.0(10) no
C11 C12 H8 120.8(12) no
O1 C13 H9 108.6(10) no
O1 C13 H10 110.0(10) no
H9 C13 H10 109.466 no
O1 C13 H11 109.7(10) no
H9 C13 H11 109.476 no
H10 C13 H11 109.474(4) no
C2 C14 C15 121.9(16) yes
C2 C14 C19 118.7(16) yes
C15 C14 C19 119.3(16) yes
C14 C15 C16 116.6(17) yes
C14 C15 H12 121.3(10) no
C16 C15 H12 122.1(11) no
O2 C16 C15 126.1(17) yes
O2 C16 C17 108.9(16) yes
C15 C16 C17 124.9(17) yes
O3 C17 C16 110.0(16) yes
O3 C17 C18 130.1(17) yes
C16 C17 C18 119.9(17) yes
C17 C18 C19 116.9(17) yes
C17 C18 H13 121.8(11) no
C19 C18 H13 121.3(11) no
C14 C19 C18 122.3(17) yes
C14 C19 H14 128.1(10) no
C18 C19 H14 109.6(11) no
O2 C20 O3 110.0(15) yes
O2 C20 H15 106.5(11) no
O3 C20 H15 106.7(11) no
O2 C20 H16 111.8(10) no
O3 C20 H16 112.1(10) no
H15 C20 H16 109.465 no

loop_
_geom_bond_atom_site_label_1
_geom_bond_atom_site_label_2
_geom_bond_distance
_geom_bond_publ_flag
S1 C3 1.659(17) yes
S1 C6 1.711(14) yes
O1 C10 1.36(2) yes
O1 C13 1.43(2) yes
O2 C16 1.431(19) yes
O2 C20 1.426(19) yes
O3 C17 1.389(19) yes
O3 C20 1.430(19) yes
C1 C2 1.37(2) yes
C1 C4 1.52(2) yes
C1 C7 1.52(2) yes
C2 C14 1.51(2) yes
C2 H1 1.22305(9) no
C3 C4 1.42(2) yes
C3 H2 0.907 no
C4 C5 1.47(3) yes
C5 C6 1.45(3) yes
C5 H3 0.950 no
C6 H4 0.950 no
C7 C8 1.43(2) yes
C7 C12 1.41(2) yes
C8 C9 1.38(2) yes
C8 H5 0.950 no
C9 C10 1.40(2) yes
C9 H6 0.950 no
C10 C11 1.39(3) yes
C11 C12 1.43(2) yes
C11 H7 1.15528(5) no
C12 H8 0.950 no
C13 H9 0.950 no
C13 H10 0.950 no
C13 H11 0.950 no
C14 C15 1.42(2) yes
C14 C19 1.41(2) yes
C15 C16 1.36(2) yes
C15 H12 0.950 no
C16 C17 1.40(2) yes
C17 C18 1.38(2) yes
C18 C19 1.42(2) yes
C18 H13 0.950 no
C19 H14 1.06913(8) no
C20 H15 0.950 no
C20 H16 0.950 no

loop_
_geom_contact_atom_site_label_1
_geom_contact_atom_site_label_2
_geom_contact_site_symmetry_2
_geom_contact_distance
_geom_contact_publ_flag
S1 O3 1_455 3.408(16) yes
S1 C3 . 1.659(17) yes
S1 C4 . 2.546(19) yes
S1 C5 . 2.50(3) yes
S1 C6 . 1.711(14) yes
S1 H2 . 2.308(18) no
S1 H3 . 3.42(3) no
S1 H3 4_445 3.36(2) no
S1 H4 . 2.407(14) no
S1 H12 . 3.516(19) no
S1 H15 3_546 3.09(2) no
S1 H15 4_455 3.46(2) no
O1 C9 . 2.33(2) yes
O1 C10 . 1.36(2) yes
O1 C11 . 2.46(2) yes
O1 C13 . 1.43(2) yes
O1 H6 . 2.48(3) no
O1 H7 . 2.73(2) no
O1 H7 3_445 3.09(2) no
O1 H8 4_455 3.57(2) no
O1 H9 . 1.95(3) no
O1 H9 3_445 3.08(3) no
O1 H10 . 1.97(2) no
O1 H10 2_455 2.80(2) no
O1 H11 . 1.97(2) no
O1 H11 3_445 3.55(3) no
O1 H14 1_455 3.10(2) no
O2 O2 2_656 3.34(3) yes
O2 O3 . 2.339(17) yes
O2 C6 3_556 3.509(17) yes
O2 C15 . 2.49(2) yes
O2 C16 . 1.431(19) yes
O2 C17 . 2.30(2) yes
O2 C20 . 1.426(19) yes
O2 C20 2_656 3.56(2) yes
O2 H2 4_555 3.46(2) no
O2 H4 3_556 2.863(17) no
O2 H4 4_545 3.207(18) no
O2 H12 . 2.73(2) no
O2 H15 . 1.93(2) no
O2 H16 . 1.99(2) no
O2 H16 2_656 2.93(2) no
O3 C3 1_655 3.31(2) yes
O3 C15 . 3.59(2) yes
O3 C15 4_555 3.25(2) yes
O3 C16 . 2.28(2) yes
O3 C17 . 1.389(19) yes
O3 C18 . 2.51(2) yes
O3 C20 . 1.430(19) yes
O3 H2 1_655 2.82(2) no
O3 H3 4_545 3.54(3) no
O3 H4 4_545 3.046(17) no
O3 H12 4_555 2.80(2) no
O3 H13 . 2.78(2) no
O3 H15 . 1.93(2) no
O3 H16 . 1.99(2) no
C1 C2 . 1.37(2) yes
C1 C3 . 2.55(3) yes
C1 C4 . 1.52(2) yes
C1 C5 . 2.71(3) yes
C1 C7 . 1.52(2) yes
C1 C8 . 2.56(3) yes
C1 C12 . 2.55(3) yes
C1 C14 . 2.58(3) yes
C1 C15 . 3.14(2) yes
C1 H1 . 2.12(2) no
C1 H2 . 2.74(3) no
C1 H3 . 2.97(3) no
C1 H5 . 2.70(3) no
C1 H6 4_545 3.32(3) no
C1 H8 . 2.71(3) no
C1 H12 . 2.91(2) no
C2 C4 . 2.53(3) yes
C2 C5 . 3.40(3) yes
C2 C7 . 2.50(3) yes
C2 C12 . 3.01(3) yes
C2 C14 . 1.51(2) yes
C2 C15 . 2.56(2) yes
C2 C19 . 2.51(3) yes
C2 H1 . 1.22305(9) no
C2 H3 . 3.40(3) no
C2 H5 4_545 3.36(3) no
C2 H6 4_545 3.38(3) no
C2 H8 . 2.75(3) no
C2 H11 2_555 3.46(3) no
C2 H12 . 2.76(2) no
C2 H13 4_455 3.48(3) no
C2 H14 . 2.83(3) no
C3 C4 . 1.42(2) yes
C3 C5 . 2.35(3) yes
C3 C6 . 2.57(2) yes
C3 C7 . 3.22(2) yes
C3 C8 . 3.40(2) yes
C3 H2 . 0.907 no
C3 H3 . 3.24(3) no
C3 H3 4_445 3.31(2) no
C3 H4 . 3.50(2) no
C3 H5 . 3.08(2) no
C3 H12 . 2.89(2) no
C3 H13 1_455 3.33(3) no
C3 H15 4_455 3.57(3) no
C4 C5 . 1.47(3) yes
C4 C6 . 2.48(2) yes
C4 C7 . 2.59(2) yes
C4 C8 . 3.01(2) yes
C4 C14 . 3.11(2) yes
C4 C15 . 3.03(2) yes
C4 H1 . 3.55(3) no
C4 H2 . 2.05(2) no
C4 H3 . 2.13(2) no
C4 H4 . 3.39(2) no
C4 H5 . 2.68(2) no
C4 H12 . 2.46(2) no
C5 C6 . 1.45(3) yes
C5 C14 . 3.53(3) yes
C5 C15 . 3.25(3) yes
C5 C17 4_445 3.57(3) yes
C5 H2 . 3.21(3) no
C5 H3 . 0.950 no
C5 H4 . 2.17(3) no
C5 H5 . 3.39(3) no
C5 H12 . 2.80(3) no
C6 C17 4_445 3.52(2) yes
C6 H2 . 3.46(2) no
C6 H3 . 2.11(3) no
C6 H4 . 0.950 no
C6 H12 . 3.42(2) no
C6 H15 2_656 3.57(2) no
C6 H16 2_656 3.23(2) no
C7 C8 . 1.43(2) yes
C7 C9 . 2.44(2) yes
C7 C10 . 2.84(2) yes
C7 C11 . 2.45(3) yes
C7 C12 . 1.41(2) yes
C7 H1 . 2.54(3) no
C7 H2 . 3.14(2) no
C7 H5 . 2.06(2) no
C7 H6 . 3.29(2) no
C7 H6 4_545 3.43(3) no
C7 H7 . 3.51(3) no
C7 H8 . 2.06(2) no
C7 H11 2_555 3.48(3) no
C7 H13 1_455 3.49(3) no
C8 C9 . 1.38(2) yes
C8 C10 . 2.42(3) yes
C8 C11 . 2.79(3) yes
C8 C12 . 2.44(3) yes
C8 H2 . 3.41(2) no
C8 H3 4_445 3.45(3) no
C8 H5 . 0.950 no
C8 H6 . 2.02(2) no
C8 H8 . 3.31(3) no
C8 H13 1_455 3.07(3) no
C9 C10 . 1.40(2) yes
C9 C11 . 2.40(3) yes
C9 C12 . 2.81(3) yes
C9 C13 3_445 3.39(3) yes
C9 H5 . 2.04(2) no
C9 H6 . 0.950 no
C9 H7 . 3.43(3) no
C9 H9 3_445 3.18(3) no
C9 H10 3_445 3.32(3) no
C9 H11 3_445 3.10(3) no
C9 H13 1_455 3.12(3) no
C9 H14 1_455 3.19(3) no
C10 C11 . 1.39(3) yes
C10 C12 . 2.46(3) yes
C10 C13 . 2.38(3) yes
C10 H5 . 3.28(3) no
C10 H6 . 2.04(3) no
C10 H7 . 2.18(3) no
C10 H8 . 3.31(3) no
C10 H9 . 2.58(3) no
C10 H9 3_445 3.16(3) no
C10 H10 . 3.17(3) no
C10 H11 . 2.61(3) no
C10 H13 1_455 3.54(3) no
C10 H14 1_455 3.24(3) no
C11 C12 . 1.43(2) yes
C11 C13 . 2.83(3) yes
C11 H1 4_455 3.52(3) no
C11 H6 . 3.26(3) no
C11 H7 . 1.15528(5) no
C11 H8 . 2.08(3) no
C11 H9 . 2.72(3) no
C11 H9 4_555 3.51(3) no
C11 H11 . 2.79(3) no
C12 H1 . 2.52(3) no
C12 H5 . 3.30(3) no
C12 H7 . 2.25(2) no
C12 H8 . 0.950 no
C12 H9 4_555 3.28(3) no
C12 H11 2_555 3.29(3) no
C12 H14 4_455 3.36(3) no
C13 H1 2_555 3.14(3) no
C13 H6 3_455 3.09(3) no
C13 H7 . 2.47(3) no
C13 H7 4_455 3.46(3) no
C13 H8 4_455 3.39(3) no
C13 H9 . 0.950 no
C13 H10 . 0.950 no
C13 H10 2_455 3.20(4) no
C13 H11 . 0.950 no
C14 C15 . 1.42(2) yes
C14 C16 . 2.36(3) yes
C14 C17 . 2.80(2) yes
C14 C18 . 2.48(3) yes
C14 C19 . 1.41(2) yes
C14 H1 . 2.41(2) no
C14 H2 4_555 3.58(3) no
C14 H3 . 3.42(3) no
C14 H5 4_545 3.32(3) no
C14 H12 . 2.08(2) no
C14 H13 . 3.34(3) no
C14 H13 4_455 3.55(3) no
C14 H14 . 2.23(2) no
C15 C16 . 1.36(2) yes
C15 C17 . 2.45(3) yes
C15 C18 . 2.86(2) yes
C15 C19 . 2.44(3) yes
C15 C20 . 3.58(3) yes
C15 H2 4_555 3.16(3) no
C15 H3 . 3.36(3) no
C15 H12 . 0.950 no
C15 H14 . 3.46(3) no
C16 C17 . 1.40(2) yes
C16 C18 . 2.40(3) yes
C16 C19 . 2.72(2) yes
C16 C20 . 2.26(3) yes
C16 H2 4_555 2.96(3) no
C16 H4 4_545 3.34(2) no
C16 H12 . 2.03(2) no
C16 H13 . 3.27(3) no
C16 H15 . 2.78(3) no
C16 H16 . 2.99(3) no
C17 C18 . 1.38(2) yes
C17 C19 . 2.38(3) yes
C17 C20 . 2.25(3) yes
C17 H2 1_655 3.39(2) no
C17 H2 4_555 3.29(2) no
C17 H3 4_545 3.25(3) no
C17 H4 4_545 3.23(2) no
C17 H12 . 3.30(3) no
C17 H12 4_555 3.24(3) no
C17 H13 . 2.04(2) no
C17 H14 . 3.28(3) no
C17 H15 . 2.77(3) no
C17 H16 . 2.97(3) no
C18 C19 . 1.42(2) yes
C18 H2 1_655 3.34(3) no
C18 H3 4_545 3.13(3) no
C18 H13 . 0.950 no
C18 H14 . 2.05(2) no
C19 H1 . 2.90(3) no
C19 H5 4_545 3.33(3) no
C19 H8 4_555 3.28(3) no
C19 H12 . 3.31(3) no
C19 H13 . 2.08(2) no
C19 H14 . 1.06913(8) no
C20 H4 2_656 3.41(2) no
C20 H4 3_556 3.51(2) no
C20 H4 4_545 3.11(3) no
C20 H12 4_555 3.40(3) no
C20 H15 . 0.950 no
C20 H16 . 0.950 no
H1 H6 4_545 3.32(3) no
H1 H7 4_555 3.37(3) no
H1 H8 . 2.06(3) no
H1 H9 4_555 3.54(3) no
H1 H10 2_555 2.99(3) no
H1 H11 2_555 2.52(3) no
H1 H14 . 2.79(3) no
H2 H3 4_445 3.51(2) no
H2 H5 . 3.31(2) no
H2 H12 . 3.24(2) no
H2 H12 4_455 3.54(3) no
H2 H13 1_455 2.72(3) no
H2 H15 4_455 3.56(3) no
H3 H4 . 2.54(3) no
H3 H5 4_545 2.81(3) no
H3 H12 . 3.17(2) no
H3 H13 4_445 3.11(3) no
H4 H15 2_656 2.96(2) no
H4 H15 3_546 3.51(2) no
H4 H16 2_656 3.04(2) no
H4 H16 3_546 3.46(2) no
H4 H16 4_445 2.81(2) no
H5 H6 . 2.33(2) no
H5 H13 1_455 3.32(3) no
H5 H14 4_445 3.33(3) no
H6 H9 3_445 3.05(3) no
H6 H10 3_445 3.17(3) no
H6 H11 3_445 2.56(3) no
H6 H13 1_455 3.41(3) no
H6 H14 1_455 3.05(3) no
H7 H8 . 2.52(2) no
H7 H9 . 2.20(3) no
H7 H9 4_555 3.00(3) no
H7 H10 . 3.40(3) no
H7 H10 3_455 3.52(3) no
H7 H10 4_555 3.10(3) no
H7 H11 . 2.24(3) no
H8 H9 4_555 2.61(3) no
H8 H11 2_555 3.24(3) no
H8 H14 4_455 2.79(3) no
H9 H10 . 1.551 no
H9 H11 . 1.55145(6) no
H10 H10 2_455 2.73(4) no
H10 H11 . 1.551 no
H10 H14 2_555 3.25(3) no
H12 H13 4_455 3.58(3) no
H12 H15 4_455 2.94(3) no
H12 H16 2_656 3.56(3) no
H13 H14 . 2.28(2) no
H15 H16 . 1.551 no

loop_
_geom_torsion_atom_site_label_1
_geom_torsion_atom_site_label_2
_geom_torsion_atom_site_label_3
_geom_torsion_atom_site_label_4
_geom_torsion
_geom_torsion_publ_flag
C6 S1 C3 C4 -1.9(2) yes
C3 S1 C6 C5 1.0(2) yes
C13 O1 C10 C9 179.9(2) yes
C13 O1 C10 C11 3.7(4) yes
C20 O2 C16 C15 -177.3(3) yes
C20 O2 C16 C17 6.2(3) yes
C16 O2 C20 O3 -8.4(3) yes
C20 O3 C17 C16 -3.5(3) yes
C20 O3 C17 C18 173.6(3) yes
C17 O3 C20 O2 7.5(3) yes
C4 C1 C2 C14 -7.0(4) yes
C7 C1 C2 C14 174.4(2) yes
C2 C1 C4 C3 121.0(3) yes
C2 C1 C4 C5 -58.6(4) yes
C7 C1 C4 C3 -60.3(3) yes
C7 C1 C4 C5 120.1(3) yes
C2 C1 C7 C8 151.1(3) yes
C2 C1 C7 C12 -33.9(4) yes
C4 C1 C7 C8 -27.6(4) yes
C4 C1 C7 C12 147.4(2) yes
C1 C2 C14 C15 -25.5(4) yes
C1 C2 C14 C19 157.5(3) yes
S1 C3 C4 C1 -177.5(2) yes
S1 C3 C4 C5 2.1(2) yes
C1 C4 C5 C6 178.2(2) yes
C3 C4 C5 C6 -1.4(3) yes
C4 C5 C6 S1 0.1(2) yes
C1 C7 C8 C9 176.3(2) yes
C12 C7 C8 C9 1.2(4) yes
C1 C7 C12 C11 -174.1(2) yes
C8 C7 C12 C11 0.9(4) yes
C7 C8 C9 C10 -1.7(4) yes
C8 C9 C10 O1 -176.6(2) yes
C8 C9 C10 C11 -0.1(4) yes
O1 C10 C11 C12 178.4(2) yes
C9 C10 C11 C12 2.4(4) yes
C10 C11 C12 C7 -2.8(4) yes
C2 C14 C15 C16 -178.0(2) yes
C19 C14 C15 C16 -1.1(4) yes
C2 C14 C19 C18 179.5(2) yes
C15 C14 C19 C18 2.4(4) yes
C14 C15 C16 O2 -178.2(2) yes
C14 C15 C16 C17 -2.3(4) yes
O2 C16 C17 O3 -1.7(3) yes
O2 C16 C17 C18 -179.1(2) yes
C15 C16 C17 O3 -178.3(2) yes
C15 C16 C17 C18 4.3(4) yes
O3 C17 C18 C19 -179.5(2) yes
C16 C17 C18 C19 -2.7(4) yes
C17 C18 C19 C14 -0.5(4) yes

loop_
_cod_related_entry_id
_cod_related_entry_database
_cod_related_entry_code
1 ChemSpider 30660469
